data_2232462
loop_
_publ_author_name
'Caballero, Ana B.'
'Castillo, \'Oscar'
'Rodr\'iguez-Di\'eguez, Antonio'
'Salas, Juan M.'

_publ_section_title
;
 Bis(7-amino-1,2,4-triazolo[1,5-<i>a</i>]pyrimidin-4-ium)
 bis(oxalato-\k^2^<i>O</i>^1^,<i>O</i>^2^)cuprate(II) dihydrate
;
_journal_coeditor_code SU2318
_journal_issue 11
_journal_name_full 'Acta Crystallographica Section E'
_journal_page_first m1531
_journal_page_last m1532
_journal_paper_doi 10.1107/S1600536811040724
_journal_volume 67
_journal_year 2011
_chemical_formula_iupac '(C5 H6 N5)2 [Cu (C2 O4)2], 2H2 O'
_chemical_formula_moiety '2(C5 H6 N5 +), C4 Cu O8 2-, 2(H2 O)'
_chemical_formula_sum 'C14 H16 Cu N10 O10'
_chemical_formula_weight 547.91
_chemical_name_systematic
;
Bis(7-amino-1,2,4-triazolo[1,5-<i>a</i>]pyrimidin-4-ium)
bis(oxalato-\k^2^<i>O</i>^1^,<i>O</i>^2^)cuprate(II) dihydrate
;
_space_group_IT_number 14
_symmetry_cell_setting monoclinic
_symmetry_space_group_name_Hall '-P 2ybc'
_symmetry_space_group_name_H-M 'P 1 21/c 1'
_atom_sites_solution_hydrogens geom
_atom_sites_solution_primary direct
_atom_sites_solution_secondary difmap
_audit_creation_method SHELXL-97
_cell_angle_alpha 90.00
_cell_angle_beta 92.344(4)
_cell_angle_gamma 90.00
_cell_formula_units_Z 2
_cell_length_a 3.6599(2)
_cell_length_b 24.1977(10)
_cell_length_c 11.1963(5)
_cell_measurement_reflns_used 8945
_cell_measurement_temperature 293(2)
_cell_measurement_theta_max 27.08
_cell_measurement_theta_min 3.11
_cell_volume 990.73(8)
_computing_cell_refinement 'CrysAlis CCD (Oxford Diffraction, 2006)'
_computing_data_collection 'CrysAlis CCD (Oxford Diffraction, 2006)'
_computing_data_reduction 'CrysAlis RED (Oxford Diffraction, 2006)'
_computing_molecular_graphics 'ORTEP-3 (Farrugia, 1997)'
_computing_publication_material 'WinGX (Farrugia, 1999)'
_computing_structure_refinement 'SHELXL97 (Sheldrick, 2008)'
_computing_structure_solution 'SIR92 (Altomare <i>et al.</i>, 1994)'
_diffrn_ambient_temperature 293(2)
_diffrn_measured_fraction_theta_full 0.991
_diffrn_measured_fraction_theta_max 0.991
_diffrn_measurement_device_type 'Oxford Diffraction Xcalibur CCD'
_diffrn_measurement_method \w
_diffrn_radiation_monochromator graphite
_diffrn_radiation_source 'fine-focus sealed tube'
_diffrn_radiation_type MoK\a
_diffrn_radiation_wavelength 0.71073
_diffrn_reflns_av_R_equivalents 0.0394
_diffrn_reflns_av_sigmaI/netI 0.0570
_diffrn_reflns_limit_h_max 4
_diffrn_reflns_limit_h_min -3
_diffrn_reflns_limit_k_max 30
_diffrn_reflns_limit_k_min -30
_diffrn_reflns_limit_l_max 13
_diffrn_reflns_limit_l_min -14
_diffrn_reflns_number 8945
_diffrn_reflns_theta_full 27.08
_diffrn_reflns_theta_max 27.08
_diffrn_reflns_theta_min 3.11
_diffrn_standards_decay_% 0
_diffrn_standards_number 0
_exptl_absorpt_coefficient_mu 1.185
_exptl_absorpt_correction_T_max 0.950
_exptl_absorpt_correction_T_min 0.675
_exptl_absorpt_correction_type analytical
_exptl_absorpt_process_details
;
(CrysAlis RED; Oxford Diffraction, 2006)
;
_exptl_crystal_colour blue
_exptl_crystal_density_diffrn 1.837
_exptl_crystal_density_method 'not measured'
_exptl_crystal_description needle
_exptl_crystal_F_000 558
_exptl_crystal_size_max 0.5896
_exptl_crystal_size_mid 0.0724
_exptl_crystal_size_min 0.0515
_refine_diff_density_max 0.471
_refine_diff_density_min -0.424
_refine_ls_extinction_method none
_refine_ls_goodness_of_fit_ref 0.908
_refine_ls_hydrogen_treatment constr
_refine_ls_matrix_type full
_refine_ls_number_parameters 160
_refine_ls_number_reflns 2170
_refine_ls_number_restraints 0
_refine_ls_restrained_S_all 0.908
_refine_ls_R_factor_all 0.0615
_refine_ls_R_factor_gt 0.0369
_refine_ls_shift/su_max 0.000
_refine_ls_shift/su_mean 0.000
_refine_ls_structure_factor_coef Fsqd
_refine_ls_weighting_details 'calc w=1/[\s^2^(Fo^2^)+(0.0552P)^2^] where P=(Fo^2^+2Fc^2^)/3'
_refine_ls_weighting_scheme calc
_refine_ls_wR_factor_gt 0.0873
_refine_ls_wR_factor_ref 0.0918
_reflns_number_gt 1476
_reflns_number_total 2170
_reflns_threshold_expression I>2sigma(I)
_cod_data_source_file su2318.cif
_cod_data_source_block I
_cod_original_sg_symbol_H-M 'P 21/c'
_cod_database_code 2232462
_cod_database_fobs_code 2232462

loop_
_symmetry_equiv_pos_site_id
_symmetry_equiv_pos_as_xyz
1 x,y,z
2 -x,1/2+y,1/2-z
3 -x,-y,-z
4 x,1/2-y,1/2+z

loop_
_atom_site_aniso_label
_atom_site_aniso_U_11
_atom_site_aniso_U_22
_atom_site_aniso_U_33
_atom_site_aniso_U_12
_atom_site_aniso_U_13
_atom_site_aniso_U_23
Cu1 0.0302(3) 0.0162(2) 0.0232(3) -0.0033(2) -0.0109(2) 0.0037(2)
O1 0.0395(13) 0.0194(9) 0.0280(11) -0.0060(9) -0.0163(9) 0.0058(8)
O2 0.0368(13) 0.0263(10) 0.0282(11) -0.0057(9) -0.0135(9) -0.0037(9)
O3 0.0431(13) 0.0175(10) 0.0297(11) -0.0070(9) -0.0121(9) 0.0062(8)
O4 0.0318(12) 0.0176(9) 0.0210(10) -0.0046(8) -0.0126(8) 0.0031(7)
C1 0.0203(15) 0.0206(13) 0.0199(13) -0.0003(12) -0.0013(11) 0.0007(11)
C2 0.0231(15) 0.0197(13) 0.0198(14) -0.0013(12) 0.0001(11) -0.0015(11)
N1A 0.0287(14) 0.0247(12) 0.0226(12) -0.0018(11) -0.0032(10) -0.0034(9)
N3A 0.0259(13) 0.0319(13) 0.0197(12) 0.0030(11) -0.0022(10) 0.0052(10)
N4A 0.0253(13) 0.0185(11) 0.0248(12) 0.0040(10) -0.0019(10) 0.0034(9)
N7A 0.0424(16) 0.0253(13) 0.0203(12) 0.0031(12) -0.0109(11) 0.0036(10)
N8A 0.0216(13) 0.0206(11) 0.0156(11) 0.0012(10) -0.0020(9) 0.0007(9)
C2A 0.0243(16) 0.0347(16) 0.0199(15) -0.0011(14) -0.0026(12) -0.0033(12)
C3A 0.0184(14) 0.0221(13) 0.0205(14) 0.0037(12) 0.0017(11) 0.0038(11)
C5A 0.0215(15) 0.0282(15) 0.0253(15) 0.0000(12) -0.0003(12) -0.0058(12)
C6A 0.0211(15) 0.0311(15) 0.0188(14) 0.0003(13) -0.0049(11) 0.0006(12)
C7A 0.0190(15) 0.0282(14) 0.0174(13) 0.0018(12) 0.0021(11) 0.0036(11)
O1W 0.196(4) 0.0385(16) 0.075(2) 0.000(2) -0.014(2) -0.0046(14)

loop_
_atom_site_type_symbol
_atom_site_label
_atom_site_fract_x
_atom_site_fract_y
_atom_site_fract_z
_atom_site_U_iso_or_equiv
_atom_site_thermal_displace_type
_atom_site_calc_flag
_atom_site_refinement_flags
_atom_site_occupancy
Cu Cu1 0.50000 0.00000 1.00000 0.0235(2) Uani d S 1.000
O O1 0.8421(5) 0.03719(7) 1.10908(16) 0.0295(6) Uani d . 1.000
O O2 1.0514(6) 0.12235(8) 1.14517(17) 0.0308(7) Uani d . 1.000
O O3 0.6886(6) 0.15536(7) 0.93468(16) 0.0305(7) Uani d . 1.000
O O4 0.4741(5) 0.06976(7) 0.91704(15) 0.0238(6) Uani d . 1.000
C C1 0.8723(7) 0.08907(11) 1.0863(2) 0.0203(8) Uani d . 1.000
C C2 0.6629(8) 0.10777(10) 0.9703(2) 0.0209(8) Uani d . 1.000
N N1A 0.7487(7) 0.11549(9) 0.4729(2) 0.0255(7) Uani d . 1.000
N N3A 0.6315(6) 0.20038(10) 0.39005(19) 0.0259(7) Uani d . 1.000
N N4A 0.9285(6) 0.25338(9) 0.5496(2) 0.0230(7) Uani d . 1.000
N N7A 1.1147(7) 0.10032(9) 0.6956(2) 0.0297(8) Uani d . 1.000
N N8A 0.8882(6) 0.15695(8) 0.54508(18) 0.0193(7) Uani d . 1.000
C C2A 0.6026(8) 0.14399(12) 0.3835(2) 0.0264(9) Uani d . 1.000
C C3A 0.8143(8) 0.20707(10) 0.4929(2) 0.0203(8) Uani d . 1.000
C C5A 1.1084(8) 0.24886(11) 0.6569(2) 0.0250(9) Uani d . 1.000
C C6A 1.1821(8) 0.19969(11) 0.7099(2) 0.0238(8) Uani d . 1.000
C C7A 1.0687(7) 0.15005(11) 0.6543(2) 0.0215(8) Uani d . 1.000
O O1W 0.9004(13) -0.00801(11) 0.6425(3) 0.1037(16) Uani d . 1.000
H H2A 0.48460 0.12670 0.31850 0.0320 Uiso c R 1.000
H H4A 0.88760 0.28530 0.51800 0.0280 Uiso c R 1.000
H H5A 1.18500 0.28100 0.69600 0.0300 Uiso c R 1.000
H H6A 1.30870 0.19870 0.78360 0.0290 Uiso c R 1.000
H H71A 1.22680 0.09520 0.76370 0.0360 Uiso c R 1.000
H H72A 1.03300 0.07250 0.65480 0.0360 Uiso c R 1.000
H H11W 1.00140 -0.03050 0.59390 0.1560 Uiso d . 1.000
H H12W 0.95310 -0.02300 0.71050 0.1560 Uiso d . 1.000

loop_
_atom_type_symbol
_atom_type_description
_atom_type_scat_dispersion_real
_atom_type_scat_dispersion_imag
_atom_type_scat_source
C C 0.0033 0.0016 'International Tables Vol C Tables 4.2.6.8 and 6.1.1.4'
H H 0.0000 0.0000 'International Tables Vol C Tables 4.2.6.8 and 6.1.1.4'
N N 0.0061 0.0033 'International Tables Vol C Tables 4.2.6.8 and 6.1.1.4'
O O 0.0106 0.0060 'International Tables Vol C Tables 4.2.6.8 and 6.1.1.4'
Zn Zn 0.2839 1.4301 'International Tables Vol C Tables 4.2.6.8 and 6.1.1.4'

loop_
_geom_angle_atom_site_label_1
_geom_angle_atom_site_label_2
_geom_angle_atom_site_label_3
_geom_angle_site_symmetry_1
_geom_angle_site_symmetry_3
_geom_angle
_geom_angle_publ_flag
O1 Cu1 O4 . . 85.10(7) no
O1 Cu1 O1 . 1_455 96.74(6) no
O1 Cu1 O1 . 3_657 180.00 no
O1 Cu1 O4 . 3_657 94.90(7) no
O1 Cu1 O1 . 3_757 83.26(6) no
O1 Cu1 O4 1_455 . 84.58(6) no
O1 Cu1 O4 3_657 . 94.90(7) no
O4 Cu1 O4 . 3_657 180.00 no
O1 Cu1 O4 3_757 . 95.43(6) no
O1 Cu1 O1 1_455 3_657 83.26(6) no
O1 Cu1 O4 1_455 3_657 95.43(6) no
O1 Cu1 O1 1_455 3_757 180.00 no
O1 Cu1 O4 3_657 3_657 85.10(7) no
O1 Cu1 O1 3_657 3_757 96.74(6) no
O1 Cu1 O4 3_757 3_657 84.58(6) no
Cu1 O1 C1 . . 112.79(15) no
Cu1 O1 Cu1 . 1_655 96.74(7) no
Cu1 O1 C1 1_655 . 98.07(15) no
Cu1 O4 C2 . . 112.90(15) no
H11W O1W H12W . . 102.00 no
N8A N1A C2A . . 101.3(2) no
C2A N3A C3A . . 101.8(2) no
C3A N4A C5A . . 118.9(2) no
C3A N8A C7A . . 124.5(2) no
N1A N8A C3A . . 109.5(2) no
N1A N8A C7A . . 126.0(2) no
C3A N4A H4A . . 121.00 no
C5A N4A H4A . . 121.00 no
H71A N7A H72A . . 120.00 no
C7A N7A H72A . . 120.00 no
C7A N7A H71A . . 120.00 no
O1 C1 O2 . . 126.0(2) no
O2 C1 C2 . . 119.9(2) no
O1 C1 C2 . . 114.1(2) no
O3 C2 C1 . . 120.4(2) no
O4 C2 C1 . . 114.8(2) no
O3 C2 O4 . . 124.8(2) no
N1A C2A N3A . . 117.0(2) no
N3A C3A N4A . . 130.6(2) no
N4A C3A N8A . . 119.0(2) no
N3A C3A N8A . . 110.4(2) no
N4A C5A C6A . . 122.9(2) no
C5A C6A C7A . . 120.5(2) no
N8A C7A C6A . . 114.3(2) no
N7A C7A C6A . . 127.0(2) no
N7A C7A N8A . . 118.7(2) no
N3A C2A H2A . . 121.00 no
N1A C2A H2A . . 121.00 no
N4A C5A H5A . . 119.00 no
C6A C5A H5A . . 119.00 no
C5A C6A H6A . . 120.00 no
C7A C6A H6A . . 120.00 no

loop_
_geom_bond_atom_site_label_1
_geom_bond_atom_site_label_2
_geom_bond_site_symmetry_2
_geom_bond_distance
_geom_bond_publ_flag
Cu1 O1 . 1.9349(18) no
Cu1 O4 . 1.9272(17) no
Cu1 O1 1_455 2.8879(18) no
Cu1 O1 3_657 1.9349(18) no
Cu1 O4 3_657 1.9272(17) no
Cu1 O1 3_757 2.8879(18) no
O1 C1 . 1.287(3) no
O2 C1 . 1.215(3) no
O3 C2 . 1.224(3) no
O4 C2 . 1.283(3) no
O1W H11W . 0.8600 no
O1W H12W . 0.8600 no
N1A C2A . 1.311(3) no
N1A N8A . 1.374(3) no
N3A C3A . 1.318(3) no
N3A C2A . 1.370(4) no
N4A C5A . 1.351(3) no
N4A C3A . 1.346(3) no
N7A C7A . 1.298(3) no
N8A C3A . 1.368(3) no
N8A C7A . 1.376(3) no
N4A H4A . 0.8600 no
N7A H72A . 0.8600 no
N7A H71A . 0.8600 no
C1 C2 . 1.548(3) no
C5A C6A . 1.352(4) no
C6A C7A . 1.408(4) no
C2A H2A . 0.9300 no
C5A H5A . 0.9300 no
C6A H6A . 0.9300 no

loop_
_geom_hbond_atom_site_label_D
_geom_hbond_atom_site_label_H
_geom_hbond_atom_site_label_A
_geom_hbond_site_symmetry_A
_geom_hbond_distance_DH
_geom_hbond_distance_HA
_geom_hbond_distance_DA
_geom_hbond_angle_DHA
_geom_hbond_publ_flag
N4A H4A O3 4_554 0.86 1.85 2.685(3) 165 yes
O1W H11W N1A 3_756 0.86 2.38 3.197(4) 157 yes
O1W H12W O1 3_757 0.86 2.15 2.985(4) 163 yes
N7A H71A O4 1_655 0.86 2.00 2.856(3) 170 yes
N7A H72A O1W . 0.86 2.01 2.793(4) 151 yes
N7A H72A N1A . 0.86 2.48 2.806(3) 103 no
C2A H2A O2 1_454 0.93 2.46 3.320(3) 154 yes
C5A H5A O2 4_554 0.93 2.45 3.126(3) 129 yes
C6A H6A O3 1_655 0.93 2.39 3.246(3) 153 yes

loop_
_geom_torsion_atom_site_label_1
_geom_torsion_atom_site_label_2
_geom_torsion_atom_site_label_3
_geom_torsion_atom_site_label_4
_geom_torsion_site_symmetry_1
_geom_torsion_site_symmetry_4
_geom_torsion
_geom_torsion_publ_flag
O4 Cu1 O1 C1 . . 5.64(17) no
O4 Cu1 O1 Cu1 . 1_655 -96.07(7) no
O1 Cu1 O1 C1 1_455 . -78.29(17) no
O4 Cu1 O1 C1 3_657 . -174.36(17) no
O1 Cu1 O1 C1 3_757 . 101.71(17) no
O1 Cu1 O4 C2 . . -3.55(18) no
O1 Cu1 O4 C2 1_455 . 93.71(18) no
O1 Cu1 O4 C2 3_657 . 176.45(18) no
O1 Cu1 O4 C2 3_757 . -86.29(18) no
Cu1 O1 C1 O2 . . 175.4(2) no
Cu1 O1 C1 C2 . . -6.3(3) no
Cu1 O1 C1 O2 1_655 . -83.8(3) no
Cu1 O1 C1 C2 1_655 . 94.6(2) no
Cu1 O4 C2 O3 . . 180.0(2) no
Cu1 O4 C2 C1 . . 1.1(3) no
N8A N1A C2A N3A . . -0.2(3) no
C2A N1A N8A C3A . . 0.0(3) no
C2A N1A N8A C7A . . 178.8(2) no
C3A N3A C2A N1A . . 0.4(3) no
C2A N3A C3A N4A . . 180.0(3) no
C2A N3A C3A N8A . . -0.3(3) no
C5A N4A C3A N3A . . 178.9(3) no
C3A N4A C5A C6A . . 0.5(4) no
C5A N4A C3A N8A . . -0.8(4) no
C7A N8A C3A N4A . . 1.2(4) no
C3A N8A C7A C6A . . -1.1(4) no
C7A N8A C3A N3A . . -178.6(2) no
N1A N8A C3A N3A . . 0.3(3) no
N1A N8A C3A N4A . . 180.0(2) no
N1A N8A C7A C6A . . -179.7(2) no
N1A N8A C7A N7A . . -0.3(4) no
C3A N8A C7A N7A . . 178.4(3) no
O2 C1 C2 O4 . . -178.0(2) no
O2 C1 C2 O3 . . 3.1(4) no
O1 C1 C2 O3 . . -175.4(2) no
O1 C1 C2 O4 . . 3.6(3) no
N4A C5A C6A C7A . . -0.5(4) no
C5A C6A C7A N7A . . -178.7(3) no
C5A C6A C7A N8A . . 0.8(4) no
